data_7243409
loop_
_publ_author_name
'Aryaeifar, Mahnaz'
'Amiri Rudbari, Hadi'
'Blacque, Olivier'
'Islam, Mohammad Khairul'
'Scopelliti, Rosario'
'Braun, Jason D.'
'Herbert, David E.'
'Bruno, Giuseppe'
'Janiak, Christoph'
'Enamullah, Mohammed'

_publ_section_title
;
 Schiff base ligands derived from
 1,2-bis(2&#x2032;-nitro-/amino-phenoxy)-3-R-benzene and
 2-hydroxy-1-naphthaldehyde and their Cu/Zn(ii) complexes: synthesis,
 characterization, X-ray structures and computational studies
;
_journal_issue 36
_journal_name_full CrystEngComm
_journal_page_first 6322
_journal_page_last 6339
_journal_paper_doi 10.1039/D1CE00829C
_journal_volume 23
_journal_year 2021
_chemical_formula_moiety '2(C41 H28 Cu N2 O5), C2 H2 O0.5'
_chemical_formula_sum 'C84 H58 Cu2 N4 O10.5'
_chemical_formula_weight 1418.42
_space_group_crystal_system triclinic
_space_group_IT_number 2
_space_group_name_Hall '-P 1'
_space_group_name_H-M_alt 'P -1'
_atom_sites_solution_hydrogens mixed
_atom_sites_solution_primary direct
_audit_creation_date 2021-05-03
_audit_creation_method
;
Olex2 1.3
(compiled 2020.11.12 svn.r5f609507 for OlexSys, GUI svn.r6272)
;
_audit_update_record
;
2021-06-06 deposited with the CCDC.	2021-07-30 downloaded from the CCDC.
;
_cell_angle_alpha 76.037(2)
_cell_angle_beta 76.919(2)
_cell_angle_gamma 82.899(2)
_cell_formula_units_Z 2
_cell_length_a 12.9151(9)
_cell_length_b 14.7249(9)
_cell_length_c 17.8978(12)
_cell_measurement_temperature 150.0
_cell_volume 3208.8(4)
_computing_molecular_graphics 'Olex2 1.3 (Dolomanov et al., 2009)'
_computing_publication_material 'Olex2 1.3 (Dolomanov et al., 2009)'
_computing_structure_refinement 'SHELXL 2018/3 (Sheldrick, 2015)'
_computing_structure_solution 'SHELXS  (Sheldrick, 2008)'
_diffrn_ambient_temperature 150.0
_diffrn_measured_fraction_theta_full 0.996
_diffrn_measured_fraction_theta_max 0.993
_diffrn_radiation_type MoK\a
_diffrn_radiation_wavelength 0.71073
_diffrn_reflns_av_R_equivalents 0.0484
_diffrn_reflns_av_unetI/netI 0.0634
_diffrn_reflns_Laue_measured_fraction_full 0.996
_diffrn_reflns_Laue_measured_fraction_max 0.993
_diffrn_reflns_limit_h_max 16
_diffrn_reflns_limit_h_min -16
_diffrn_reflns_limit_k_max 19
_diffrn_reflns_limit_k_min -19
_diffrn_reflns_limit_l_max 23
_diffrn_reflns_limit_l_min -23
_diffrn_reflns_number 35031
_diffrn_reflns_point_group_measured_fraction_full 0.996
_diffrn_reflns_point_group_measured_fraction_max 0.993
_diffrn_reflns_theta_full 25.242
_diffrn_reflns_theta_max 27.540
_diffrn_reflns_theta_min 2.532
_exptl_absorpt_coefficient_mu 0.734
_exptl_crystal_density_diffrn 1.468
_exptl_crystal_F_000 1464
_exptl_crystal_size_max 0.16
_exptl_crystal_size_mid 0.104
_exptl_crystal_size_min 0.06
_refine_diff_density_max 0.897
_refine_diff_density_min -0.729
_refine_diff_density_rms 0.086
_refine_ls_extinction_method none
_refine_ls_goodness_of_fit_ref 1.032
_refine_ls_hydrogen_treatment constr
_refine_ls_matrix_type full
_refine_ls_number_parameters 921
_refine_ls_number_reflns 14693
_refine_ls_number_restraints 0
_refine_ls_restrained_S_all 1.032
_refine_ls_R_factor_all 0.0875
_refine_ls_R_factor_gt 0.0492
_refine_ls_shift/su_max 0.001
_refine_ls_shift/su_mean 0.000
_refine_ls_structure_factor_coef Fsqd
_refine_ls_weighting_details 'w=1/[\s^2^(Fo^2^)+(0.0601P)^2^+3.1041P] where P=(Fo^2^+2Fc^2^)/3'
_refine_ls_weighting_scheme calc
_refine_ls_wR_factor_gt 0.1139
_refine_ls_wR_factor_ref 0.1341
_reflns_Friedel_coverage 0.000
_reflns_number_gt 10183
_reflns_number_total 14693
_reflns_threshold_expression 'I > 2\s(I)'
_cod_data_source_file d1ce00829c2.cif
_cod_data_source_block har008
_cod_depositor_comments 'Adding full bibliography for 7243407--7243413.cif.'
_cod_original_formula_sum 'C84 H58 Cu2 N4 O10.50'
_cod_database_code 7243409
_shelx_shelxl_version_number 2018/3
_shelx_space_group_comment
;
The symmetry employed for this shelxl refinement is uniquely defined
by the following loop, which should always be used as a source of
symmetry information in preference to the above space-group names.
They are only intended as comments.
;
_shelx_estimated_absorpt_t_max 0.957
_shelx_estimated_absorpt_t_min 0.892
_olex2_refinement_description
;
1. Fixed Uiso
 At 1.2 times of:
  All C(H) groups, All C(H,H,H,H) groups
 At 1.5 times of:
  All C(H,H,H) groups
2. Others
 Fixed Sof: H42A(0.5) H42B(0.5) H42C(0.5) H42D(0.5) C44(0.5) O6(0.5) C43(0.5)
3.a Riding coordinates:
 C42(H42A,H42B,H42C,H42D)
3.b Aromatic/amide H refined with riding coordinates:
 C2A(H2A), C3A(H3A), C5A(H5A), C6A(H6A), C7A(H7A), C8A(H8A), C11A(H11A),
 C13A(H13A), C14A(H14A), C15A(H15A), C16A(H16A), C19A(H19A), C20A(H20A),
 C21A(H21A), C25A(H25A), C26A(H26A), C27A(H27A), C28A(H28A), C30A(H30A),
 C33A(H33A), C34A(H34A), C35A(H35A), C36A(H36A), C38A(H38A), C39A(H39A),
 C2B(H2B), C3B(H3B), C5B(H5B), C6B(H6B), C7B(H7B), C8B(H8B), C11B(H11B),
 C13B(H13B), C14B(H14B), C15B(H15B), C16B(H16B), C19B(H19B), C20B(H20B),
 C21B(H21B), C25B(H25B), C26B(H26B), C27B(H27B), C28B(H28B), C30B(H30B),
 C33B(H33B), C34B(H34B), C35B(H35B), C36B(H36B), C38B(H38B), C39B(H39B)
3.c Idealised Me refined as rotating group:
 C41A(H41A,H41B,H41C), C41B(H41D,H41E,H41F)
;
_olex2_submission_special_instructions 'No special instructions were received'

loop_
_space_group_symop_operation_xyz
'x, y, z'
'-x, -y, -z'

loop_
_atom_site_label
_atom_site_type_symbol
_atom_site_fract_x
_atom_site_fract_y
_atom_site_fract_z
_atom_site_U_iso_or_equiv
_atom_site_adp_type
_atom_site_occupancy
_atom_site_site_symmetry_order
_atom_site_calc_flag
_atom_site_refinement_flags_posn
_atom_site_refinement_flags_adp
_atom_site_refinement_flags_occupancy
_atom_site_disorder_assembly
_atom_site_disorder_group
Cu1A Cu 0.89696(3) 0.39010(2) 0.28911(2) 0.01932(10) Uani 1 1 d . . . . .
O1A O 0.80665(16) 0.50174(14) 0.27175(12) 0.0252(5) Uani 1 1 d . . . . .
O2A O 1.06873(16) 0.37231(14) 0.34766(12) 0.0229(4) Uani 1 1 d . . . . .
O3A O 0.95227(15) 0.40579(14) 0.47812(12) 0.0216(4) Uani 1 1 d . . . . .
O4A O 0.93554(16) 0.26576(13) 0.27383(11) 0.0216(4) Uani 1 1 d . . . . .
O5A O 0.87682(18) 0.26536(15) 0.59973(12) 0.0282(5) Uani 1 1 d . . . . .
N1A N 1.01464(19) 0.44353(16) 0.20606(14) 0.0185(5) Uani 1 1 d . . . . .
N2A N 0.81197(18) 0.34590(16) 0.39454(14) 0.0180(5) Uani 1 1 d . . . . .
C1A C 0.8097(2) 0.5585(2) 0.20390(18) 0.0221(6) Uani 1 1 d . . . . .
C2A C 0.7185(2) 0.6237(2) 0.1953(2) 0.0277(7) Uani 1 1 d . . . . .
H2A H 0.661644 0.624512 0.239424 0.033 Uiso 1 1 calc R U . . .
C3A C 0.7114(3) 0.6837(2) 0.1265(2) 0.0294(7) Uani 1 1 d . . . . .
H3A H 0.649378 0.725194 0.123142 0.035 Uiso 1 1 calc R U . . .
C4A C 0.7948(2) 0.6865(2) 0.05867(18) 0.0235(6) Uani 1 1 d . . . . .
C5A C 0.7865(3) 0.7492(2) -0.01328(19) 0.0284(7) Uani 1 1 d . . . . .
H5A H 0.723023 0.788660 -0.016965 0.034 Uiso 1 1 calc R U . . .
C6A C 0.8676(3) 0.7547(2) -0.07783(19) 0.0307(7) Uani 1 1 d . . . . .
H6A H 0.860564 0.797862 -0.125635 0.037 Uiso 1 1 calc R U . . .
C7A C 0.9611(3) 0.6964(2) -0.07307(19) 0.0280(7) Uani 1 1 d . . . . .
H7A H 1.017884 0.700064 -0.117716 0.034 Uiso 1 1 calc R U . . .
C8A C 0.9710(3) 0.6336(2) -0.00357(18) 0.0245(6) Uani 1 1 d . . . . .
H8A H 1.034402 0.593576 -0.001625 0.029 Uiso 1 1 calc R U . . .
C9A C 0.8894(2) 0.6272(2) 0.06489(17) 0.0210(6) Uani 1 1 d . . . . .
C10A C 0.8975(2) 0.56292(19) 0.13932(17) 0.0206(6) Uani 1 1 d . . . . .
C11A C 0.9981(2) 0.5142(2) 0.14931(16) 0.0189(6) Uani 1 1 d . . . . .
H11A H 1.058846 0.535606 0.110704 0.023 Uiso 1 1 calc R U . . .
C12A C 1.1214(2) 0.40686(19) 0.20863(17) 0.0192(6) Uani 1 1 d . . . . .
C13A C 1.2013(2) 0.4072(2) 0.14159(18) 0.0219(6) Uani 1 1 d . . . . .
H13A H 1.184664 0.431064 0.091081 0.026 Uiso 1 1 calc R U . . .
C14A C 1.3046(2) 0.3731(2) 0.14772(19) 0.0271(7) Uani 1 1 d . . . . .
H14A H 1.358255 0.374208 0.101458 0.033 Uiso 1 1 calc R U . . .
C15A C 1.3302(2) 0.3377(2) 0.2205(2) 0.0278(7) Uani 1 1 d . . . . .
H15A H 1.401293 0.314738 0.224246 0.033 Uiso 1 1 calc R U . . .
C16A C 1.2523(2) 0.3355(2) 0.28797(19) 0.0257(7) Uani 1 1 d . . . . .
H16A H 1.269799 0.312231 0.338254 0.031 Uiso 1 1 calc R U . . .
C17A C 1.1478(2) 0.3679(2) 0.28153(17) 0.0210(6) Uani 1 1 d . . . . .
C18A C 1.0497(2) 0.2941(2) 0.40829(17) 0.0216(6) Uani 1 1 d . . . . .
C19A C 1.0857(3) 0.2022(2) 0.40234(19) 0.0266(7) Uani 1 1 d . . . . .
H19A H 1.131739 0.189579 0.355911 0.032 Uiso 1 1 calc R U . . .
C20A C 1.0524(3) 0.1301(2) 0.46593(19) 0.0281(7) Uani 1 1 d . . . . .
H20A H 1.077387 0.067251 0.463198 0.034 Uiso 1 1 calc R U . . .
C21A C 0.9838(3) 0.1472(2) 0.53333(19) 0.0270(7) Uani 1 1 d . . . . .
H21A H 0.961362 0.096506 0.575963 0.032 Uiso 1 1 calc R U . . .
C22A C 0.9475(2) 0.2391(2) 0.53859(18) 0.0240(6) Uani 1 1 d . . . . .
C23A C 0.9814(2) 0.3127(2) 0.47533(17) 0.0198(6) Uani 1 1 d . . . . .
C24A C 0.8464(2) 0.4398(2) 0.48215(16) 0.0195(6) Uani 1 1 d . . . . .
C25A C 0.8143(3) 0.5102(2) 0.52397(18) 0.0258(7) Uani 1 1 d . . . . .
H25A H 0.862437 0.529141 0.549325 0.031 Uiso 1 1 calc R U . . .
C26A C 0.7122(3) 0.5523(2) 0.5285(2) 0.0308(7) Uani 1 1 d . . . . .
H26A H 0.690604 0.600767 0.556702 0.037 Uiso 1 1 calc R U . . .
C27A C 0.6411(3) 0.5249(2) 0.4924(2) 0.0323(8) Uani 1 1 d . . . . .
H27A H 0.570380 0.553056 0.496933 0.039 Uiso 1 1 calc R U . . .
C28A C 0.6741(2) 0.4556(2) 0.44949(19) 0.0260(7) Uani 1 1 d . . . . .
H28A H 0.625902 0.437362 0.423743 0.031 Uiso 1 1 calc R U . . .
C29A C 0.7770(2) 0.4126(2) 0.44386(16) 0.0198(6) Uani 1 1 d . . . . .
C30A C 0.7818(2) 0.2617(2) 0.42136(17) 0.0192(6) Uani 1 1 d . . . . .
H30A H 0.733794 0.250394 0.470858 0.023 Uiso 1 1 calc R U . . .
C31A C 0.8128(2) 0.1838(2) 0.38461(16) 0.0186(6) Uani 1 1 d . . . . .
C32A C 0.7697(2) 0.0939(2) 0.42371(17) 0.0213(6) Uani 1 1 d . . . . .
C33A C 0.6928(3) 0.0802(2) 0.49518(19) 0.0308(7) Uani 1 1 d . . . . .
H33A H 0.666984 0.131737 0.519207 0.037 Uiso 1 1 calc R U . . .
C34A C 0.6554(3) -0.0062(3) 0.5301(2) 0.0380(8) Uani 1 1 d . . . . .
H34A H 0.604251 -0.013354 0.578096 0.046 Uiso 1 1 calc R U . . .
C35A C 0.6900(3) -0.0838(2) 0.4971(2) 0.0326(8) Uani 1 1 d . . . . .
H35A H 0.663118 -0.143175 0.522330 0.039 Uiso 1 1 calc R U . . .
C36A C 0.7636(3) -0.0733(2) 0.42769(18) 0.0261(7) Uani 1 1 d . . . . .
H36A H 0.787298 -0.125710 0.404327 0.031 Uiso 1 1 calc R U . . .
C37A C 0.8042(2) 0.0142(2) 0.39088(17) 0.0200(6) Uani 1 1 d . . . . .
C38A C 0.8840(3) 0.0241(2) 0.31960(18) 0.0248(6) Uani 1 1 d . . . . .
H38A H 0.908587 -0.029041 0.297381 0.030 Uiso 1 1 calc R U . . .
C39A C 0.9248(2) 0.1072(2) 0.28362(17) 0.0236(6) Uani 1 1 d . . . . .
H39A H 0.977809 0.110869 0.236751 0.028 Uiso 1 1 calc R U . . .
C40A C 0.8911(2) 0.19026(19) 0.31355(16) 0.0182(6) Uani 1 1 d . . . . .
C41A C 0.8465(3) 0.1936(2) 0.6681(2) 0.0357(8) Uani 1 1 d . . . . .
H41A H 0.809404 0.147164 0.655030 0.054 Uiso 1 1 calc R U . . .
H41B H 0.798872 0.221363 0.709062 0.054 Uiso 1 1 calc R U . . .
H41C H 0.910186 0.162945 0.687283 0.054 Uiso 1 1 calc R U . . .
Cu1B Cu 0.76238(3) 0.92818(2) 0.18070(2) 0.02019(10) Uani 1 1 d . . . . .
O1B O 0.78934(17) 0.81329(15) 0.25132(13) 0.0276(5) Uani 1 1 d . . . . .
O2B O 0.67078(16) 0.95245(14) 0.06027(12) 0.0234(4) Uani 1 1 d . . . . .
O3B O 0.50830(16) 0.88632(14) 0.16427(12) 0.0233(4) Uani 1 1 d . . . . .
O4B O 0.78339(16) 1.05870(14) 0.14005(12) 0.0224(4) Uani 1 1 d . . . . .
O5B O 0.34887(17) 1.00132(15) 0.22944(13) 0.0291(5) Uani 1 1 d . . . . .
N1B N 0.86532(19) 0.89187(17) 0.09239(14) 0.0203(5) Uani 1 1 d . . . . .
N2B N 0.62938(19) 0.95500(16) 0.25287(14) 0.0189(5) Uani 1 1 d . . . . .
C1B C 0.8792(2) 0.7628(2) 0.24543(18) 0.0240(6) Uani 1 1 d . . . . .
C2B C 0.8944(3) 0.6912(2) 0.31303(19) 0.0290(7) Uani 1 1 d . . . . .
H2B H 0.837768 0.680682 0.357716 0.035 Uiso 1 1 calc R U . . .
C3B C 0.9875(3) 0.6383(2) 0.3147(2) 0.0304(7) Uani 1 1 d . . . . .
H3B H 0.994377 0.591258 0.360488 0.036 Uiso 1 1 calc R U . . .
C4B C 1.0756(3) 0.6510(2) 0.24967(19) 0.0260(7) Uani 1 1 d . . . . .
C5B C 1.1751(3) 0.6013(2) 0.2544(2) 0.0342(8) Uani 1 1 d . . . . .
H5B H 1.183311 0.556942 0.301385 0.041 Uiso 1 1 calc R U . . .
C6B C 1.2599(3) 0.6156(2) 0.1928(2) 0.0378(8) Uani 1 1 d . . . . .
H6B H 1.326263 0.580900 0.196731 0.045 Uiso 1 1 calc R U . . .
C7B C 1.2490(3) 0.6814(2) 0.1238(2) 0.0373(8) Uani 1 1 d . . . . .
H7B H 1.308218 0.691415 0.080982 0.045 Uiso 1 1 calc R U . . .
C8B C 1.1530(3) 0.7321(2) 0.1173(2) 0.0316(7) Uani 1 1 d . . . . .
H8B H 1.147332 0.777034 0.070151 0.038 Uiso 1 1 calc R U . . .
C9B C 1.0625(2) 0.7183(2) 0.17986(18) 0.0238(6) Uani 1 1 d . . . . .
C10B C 0.9613(2) 0.7728(2) 0.17683(17) 0.0210(6) Uani 1 1 d . . . . .
C11B C 0.9425(2) 0.8274(2) 0.10259(18) 0.0217(6) Uani 1 1 d . . . . .
H11B H 0.990713 0.815432 0.056755 0.026 Uiso 1 1 calc R U . . .
C12B C 0.8577(2) 0.9386(2) 0.01388(17) 0.0206(6) Uani 1 1 d . . . . .
C13B C 0.9455(2) 0.9528(2) -0.04858(17) 0.0234(6) Uani 1 1 d . . . . .
H13B H 1.014690 0.929930 -0.039678 0.028 Uiso 1 1 calc R U . . .
C14B C 0.9330(3) 0.9996(2) -0.12298(18) 0.0294(7) Uani 1 1 d . . . . .
H14B H 0.993692 1.008928 -0.164691 0.035 Uiso 1 1 calc R U . . .
C15B C 0.8328(3) 1.0331(2) -0.13739(19) 0.0325(8) Uani 1 1 d . . . . .
H15B H 0.824865 1.065533 -0.188739 0.039 Uiso 1 1 calc R U . . .
C16B C 0.7440(3) 1.0191(2) -0.07665(18) 0.0274(7) Uani 1 1 d . . . . .
H16B H 0.674791 1.039973 -0.086519 0.033 Uiso 1 1 calc R U . . .
C17B C 0.7571(2) 0.9744(2) -0.00164(17) 0.0226(6) Uani 1 1 d . . . . .
C18B C 0.5881(2) 1.0188(2) 0.07664(17) 0.0213(6) Uani 1 1 d . . . . .
C19B C 0.5873(3) 1.1145(2) 0.0434(2) 0.0299(7) Uani 1 1 d . . . . .
H19B H 0.644005 1.139439 0.002501 0.036 Uiso 1 1 calc R U . . .
C20B C 0.5022(3) 1.1726(2) 0.0712(2) 0.0326(8) Uani 1 1 d . . . . .
H20B H 0.499592 1.237674 0.047422 0.039 Uiso 1 1 calc R U . . .
C21B C 0.4207(3) 1.1380(2) 0.1329(2) 0.0301(7) Uani 1 1 d . . . . .
H21B H 0.363625 1.179326 0.151663 0.036 Uiso 1 1 calc R U . . .
C22B C 0.4228(2) 1.0428(2) 0.16702(18) 0.0244(6) Uani 1 1 d . . . . .
C23B C 0.5065(2) 0.9825(2) 0.13722(17) 0.0207(6) Uani 1 1 d . . . . .
C24B C 0.5048(2) 0.8475(2) 0.24341(18) 0.0213(6) Uani 1 1 d . . . . .
C25B C 0.4456(3) 0.7695(2) 0.2755(2) 0.0283(7) Uani 1 1 d . . . . .
H25B H 0.409590 0.746698 0.243755 0.034 Uiso 1 1 calc R U . . .
C26B C 0.4391(3) 0.7252(2) 0.3536(2) 0.0323(8) Uani 1 1 d . . . . .
H26B H 0.398797 0.671862 0.375597 0.039 Uiso 1 1 calc R U . . .
C27B C 0.4911(3) 0.7585(2) 0.3995(2) 0.0327(8) Uani 1 1 d . . . . .
H27B H 0.485623 0.728542 0.453462 0.039 Uiso 1 1 calc R U . . .
C28B C 0.5518(3) 0.8358(2) 0.36749(19) 0.0275(7) Uani 1 1 d . . . . .
H28B H 0.587520 0.858235 0.399623 0.033 Uiso 1 1 calc R U . . .
C29B C 0.5602(2) 0.88018(19) 0.28879(17) 0.0193(6) Uani 1 1 d . . . . .
C30B C 0.6035(2) 1.0350(2) 0.27294(17) 0.0194(6) Uani 1 1 d . . . . .
H30B H 0.543649 1.037220 0.314732 0.023 Uiso 1 1 calc R U . . .
C31B C 0.6550(2) 1.1203(2) 0.23929(17) 0.0187(6) Uani 1 1 d . . . . .
C32B C 0.6140(2) 1.2027(2) 0.27063(17) 0.0197(6) Uani 1 1 d . . . . .
C33B C 0.5394(2) 1.2005(2) 0.34211(18) 0.0240(6) Uani 1 1 d . . . . .
H33B H 0.515954 1.141828 0.373076 0.029 Uiso 1 1 calc R U . . .
C34B C 0.4998(2) 1.2811(2) 0.36803(19) 0.0261(7) Uani 1 1 d . . . . .
H34B H 0.449389 1.277111 0.416259 0.031 Uiso 1 1 calc R U . . .
C35B C 0.5326(3) 1.3688(2) 0.32433(19) 0.0280(7) Uani 1 1 d . . . . .
H35B H 0.502457 1.424368 0.341382 0.034 Uiso 1 1 calc R U . . .
C36B C 0.6087(3) 1.3735(2) 0.2568(2) 0.0278(7) Uani 1 1 d . . . . .
H36B H 0.633375 1.432661 0.228036 0.033 Uiso 1 1 calc R U . . .
C37B C 0.6510(2) 1.2917(2) 0.22911(18) 0.0228(6) Uani 1 1 d . . . . .
C38B C 0.7321(3) 1.2968(2) 0.15935(19) 0.0266(7) Uani 1 1 d . . . . .
H38B H 0.757566 1.355952 0.131542 0.032 Uiso 1 1 calc R U . . .
C39B C 0.7734(3) 1.2194(2) 0.13217(18) 0.0264(7) Uani 1 1 d . . . . .
H39B H 0.827554 1.225608 0.085814 0.032 Uiso 1 1 calc R U . . .
C40B C 0.7381(2) 1.1278(2) 0.17097(17) 0.0201(6) Uani 1 1 d . . . . .
C41B C 0.2715(3) 1.0623(3) 0.2677(2) 0.0379(8) Uani 1 1 d . . . . .
H41D H 0.307718 1.109570 0.280547 0.057 Uiso 1 1 calc R U . . .
H41E H 0.230588 1.025693 0.316216 0.057 Uiso 1 1 calc R U . . .
H41F H 0.223221 1.093619 0.232745 0.057 Uiso 1 1 calc R U . . .
C42 C 0.5700(3) 0.4456(3) 1.0216(3) 0.0506(11) Uani 1 1 d . . . . .
H42A H 0.567974 0.383342 1.065560 0.061 Uiso 0.5 1 d R U P A -2
H42B H 0.648364 0.454882 0.987570 0.061 Uiso 0.5 1 d R U P A -2
H42C H 0.567974 0.383342 1.065560 0.061 Uiso 0.5 1 d R U P B -1
H42D H 0.648364 0.454882 0.987570 0.061 Uiso 0.5 1 d R U P B -1
C44 C 0.4980(9) 0.4654(7) 0.9592(6) 0.047(2) Uani 0.5 1 d . . P C -2
O6 O 0.5086(4) 0.4036(4) 0.9835(3) 0.0443(13) Uani 0.5 1 d . . P C -1
C43 C 0.4576(10) 0.4781(8) 0.9332(7) 0.054(3) Uani 0.5 1 d . . P C -1

loop_
_atom_site_aniso_label
_atom_site_aniso_U_11
_atom_site_aniso_U_22
_atom_site_aniso_U_33
_atom_site_aniso_U_23
_atom_site_aniso_U_13
_atom_site_aniso_U_12
Cu1A 0.01659(18) 0.02071(18) 0.01770(18) -0.00254(14) 0.00140(14) -0.00271(13)
O1A 0.0212(11) 0.0254(11) 0.0227(11) -0.0013(9) 0.0021(9) 0.0014(9)
O2A 0.0204(11) 0.0256(11) 0.0183(10) -0.0040(8) 0.0014(8) 0.0040(8)
O3A 0.0140(10) 0.0244(10) 0.0266(11) -0.0088(9) -0.0016(8) -0.0002(8)
O4A 0.0235(11) 0.0198(10) 0.0188(10) -0.0044(8) 0.0032(8) -0.0048(8)
O5A 0.0294(12) 0.0290(12) 0.0214(11) -0.0040(9) 0.0023(9) -0.0012(9)
N1A 0.0170(12) 0.0194(12) 0.0179(12) -0.0051(10) 0.0004(10) -0.0023(9)
N2A 0.0127(11) 0.0225(12) 0.0183(12) -0.0064(10) -0.0005(9) -0.0009(9)
C1A 0.0226(15) 0.0188(14) 0.0246(15) -0.0061(12) -0.0025(12) -0.0018(12)
C2A 0.0198(16) 0.0283(16) 0.0329(18) -0.0076(14) -0.0008(13) -0.0002(12)
C3A 0.0234(16) 0.0231(16) 0.042(2) -0.0080(14) -0.0083(15) 0.0028(12)
C4A 0.0260(16) 0.0191(14) 0.0273(16) -0.0049(12) -0.0092(13) -0.0022(12)
C5A 0.0334(18) 0.0212(15) 0.0340(18) -0.0061(13) -0.0142(15) -0.0013(13)
C6A 0.045(2) 0.0232(16) 0.0270(17) 0.0005(13) -0.0177(15) -0.0087(14)
C7A 0.0341(18) 0.0276(16) 0.0237(16) -0.0021(13) -0.0071(14) -0.0121(14)
C8A 0.0267(16) 0.0241(15) 0.0231(15) -0.0025(12) -0.0071(13) -0.0043(12)
C9A 0.0228(15) 0.0191(14) 0.0234(15) -0.0058(12) -0.0065(12) -0.0041(11)
C10A 0.0216(15) 0.0168(14) 0.0225(15) -0.0040(11) -0.0031(12) -0.0016(11)
C11A 0.0185(14) 0.0223(14) 0.0156(13) -0.0045(11) -0.0001(11) -0.0063(11)
C12A 0.0150(14) 0.0182(14) 0.0234(15) -0.0047(11) -0.0003(11) -0.0041(11)
C13A 0.0193(15) 0.0218(14) 0.0215(15) -0.0022(12) 0.0005(12) -0.0045(11)
C14A 0.0171(15) 0.0301(17) 0.0301(17) -0.0080(14) 0.0056(13) -0.0030(12)
C15A 0.0165(15) 0.0317(17) 0.0369(18) -0.0129(14) -0.0047(13) 0.0003(12)
C16A 0.0221(16) 0.0302(17) 0.0252(16) -0.0073(13) -0.0056(13) 0.0002(13)
C17A 0.0179(14) 0.0217(14) 0.0225(15) -0.0079(12) 0.0010(12) -0.0011(11)
C18A 0.0179(14) 0.0248(15) 0.0234(15) -0.0046(12) -0.0087(12) 0.0012(11)
C19A 0.0233(16) 0.0297(17) 0.0269(16) -0.0084(13) -0.0054(13) 0.0022(13)
C20A 0.0283(17) 0.0266(16) 0.0290(17) -0.0076(13) -0.0074(14) 0.0056(13)
C21A 0.0294(17) 0.0233(15) 0.0257(16) 0.0008(13) -0.0073(14) -0.0010(13)
C22A 0.0179(15) 0.0321(17) 0.0221(15) -0.0070(13) -0.0042(12) -0.0003(12)
C23A 0.0166(14) 0.0228(14) 0.0208(14) -0.0056(12) -0.0058(12) 0.0009(11)
C24A 0.0171(14) 0.0222(14) 0.0167(14) -0.0009(11) -0.0005(11) -0.0042(11)
C25A 0.0256(16) 0.0286(16) 0.0241(16) -0.0100(13) -0.0013(13) -0.0044(13)
C26A 0.0272(17) 0.0292(17) 0.0379(19) -0.0181(15) -0.0014(15) 0.0022(13)
C27A 0.0216(16) 0.0335(18) 0.041(2) -0.0150(15) -0.0024(15) 0.0064(13)
C28A 0.0202(16) 0.0320(17) 0.0286(17) -0.0113(14) -0.0058(13) -0.0020(13)
C29A 0.0217(15) 0.0205(14) 0.0153(14) -0.0028(11) 0.0004(11) -0.0036(11)
C30A 0.0153(14) 0.0249(15) 0.0163(14) -0.0029(11) -0.0019(11) -0.0032(11)
C31A 0.0149(14) 0.0234(14) 0.0163(14) -0.0037(11) -0.0012(11) -0.0023(11)
C32A 0.0171(14) 0.0264(15) 0.0197(14) -0.0030(12) -0.0031(12) -0.0045(12)
C33A 0.0308(18) 0.0312(17) 0.0270(17) -0.0087(14) 0.0078(14) -0.0109(14)
C34A 0.036(2) 0.042(2) 0.0306(19) -0.0057(16) 0.0089(15) -0.0156(16)
C35A 0.0335(19) 0.0295(17) 0.0310(18) 0.0015(14) -0.0010(15) -0.0148(14)
C36A 0.0269(17) 0.0238(16) 0.0272(16) -0.0035(13) -0.0059(13) -0.0037(13)
C37A 0.0183(14) 0.0247(15) 0.0183(14) -0.0038(12) -0.0065(12) -0.0037(11)
C38A 0.0273(16) 0.0250(15) 0.0226(15) -0.0081(13) -0.0030(13) -0.0020(12)
C39A 0.0229(16) 0.0260(15) 0.0197(15) -0.0060(12) 0.0025(12) -0.0045(12)
C40A 0.0178(14) 0.0215(14) 0.0146(13) -0.0020(11) -0.0030(11) -0.0028(11)
C41A 0.039(2) 0.0359(19) 0.0254(17) -0.0042(15) 0.0069(15) -0.0072(15)
Cu1B 0.01616(18) 0.02314(19) 0.01967(19) -0.00621(14) 0.00144(14) -0.00190(14)
O1B 0.0192(11) 0.0298(12) 0.0267(12) -0.0024(9) 0.0036(9) 0.0023(9)
O2B 0.0183(10) 0.0236(11) 0.0250(11) -0.0020(9) -0.0012(9) -0.0020(8)
O3B 0.0230(11) 0.0222(11) 0.0249(11) -0.0056(9) -0.0028(9) -0.0053(8)
O4B 0.0197(10) 0.0255(11) 0.0216(11) -0.0096(9) 0.0023(8) -0.0039(8)
O5B 0.0226(11) 0.0311(12) 0.0306(12) -0.0074(10) -0.0012(10) 0.0029(9)
N1B 0.0177(12) 0.0238(13) 0.0189(12) -0.0056(10) -0.0006(10) -0.0036(10)
N2B 0.0156(12) 0.0212(12) 0.0200(12) -0.0053(10) -0.0016(10) -0.0037(9)
C1B 0.0246(16) 0.0243(15) 0.0236(16) -0.0068(12) -0.0023(13) -0.0047(12)
C2B 0.0294(17) 0.0309(17) 0.0229(16) -0.0018(13) -0.0005(13) -0.0048(14)
C3B 0.0350(19) 0.0261(16) 0.0302(18) -0.0043(14) -0.0084(15) -0.0028(14)
C4B 0.0259(16) 0.0227(15) 0.0319(17) -0.0110(13) -0.0057(14) -0.0011(12)
C5B 0.036(2) 0.0247(17) 0.045(2) -0.0111(15) -0.0140(17) 0.0040(14)
C6B 0.0264(18) 0.0325(19) 0.056(2) -0.0167(17) -0.0088(17) 0.0082(14)
C7B 0.0250(18) 0.0359(19) 0.048(2) -0.0154(17) 0.0022(16) 0.0031(14)
C8B 0.0270(17) 0.0277(17) 0.0363(19) -0.0078(14) 0.0004(14) 0.0004(13)
C9B 0.0214(15) 0.0216(15) 0.0297(17) -0.0103(13) -0.0025(13) -0.0020(12)
C10B 0.0195(15) 0.0214(14) 0.0223(15) -0.0082(12) -0.0002(12) -0.0030(11)
C11B 0.0155(14) 0.0259(15) 0.0241(15) -0.0116(12) 0.0036(12) -0.0048(11)
C12B 0.0238(15) 0.0217(14) 0.0198(14) -0.0106(12) -0.0022(12) -0.0076(12)
C13B 0.0225(15) 0.0283(16) 0.0230(15) -0.0154(13) 0.0008(12) -0.0059(12)
C14B 0.0373(19) 0.0346(18) 0.0177(15) -0.0129(13) 0.0057(14) -0.0144(15)
C15B 0.041(2) 0.0369(19) 0.0198(16) -0.0048(14) -0.0037(14) -0.0120(15)
C16B 0.0287(17) 0.0331(17) 0.0233(16) -0.0074(13) -0.0075(13) -0.0066(13)
C17B 0.0213(15) 0.0267(15) 0.0194(15) -0.0054(12) 0.0006(12) -0.0075(12)
C18B 0.0181(14) 0.0234(15) 0.0244(15) -0.0066(12) -0.0080(12) 0.0005(11)
C19B 0.0255(17) 0.0301(17) 0.0327(18) -0.0018(14) -0.0068(14) -0.0045(13)
C20B 0.0344(19) 0.0196(15) 0.040(2) 0.0007(14) -0.0080(16) 0.0008(13)
C21B 0.0248(17) 0.0288(17) 0.0378(19) -0.0097(14) -0.0094(15) 0.0048(13)
C22B 0.0199(15) 0.0322(17) 0.0228(15) -0.0072(13) -0.0056(12) -0.0033(12)
C23B 0.0189(15) 0.0208(14) 0.0246(15) -0.0056(12) -0.0085(12) -0.0011(11)
C24B 0.0166(14) 0.0206(14) 0.0250(15) -0.0064(12) -0.0005(12) 0.0007(11)
C25B 0.0234(16) 0.0252(16) 0.0365(18) -0.0098(14) -0.0013(14) -0.0058(13)
C26B 0.0287(18) 0.0248(16) 0.0390(19) -0.0024(14) 0.0007(15) -0.0084(13)
C27B 0.0330(19) 0.0285(17) 0.0290(17) 0.0037(14) -0.0011(15) -0.0028(14)
C28B 0.0256(17) 0.0290(16) 0.0255(16) -0.0033(13) -0.0030(13) -0.0022(13)
C29B 0.0152(14) 0.0186(14) 0.0220(15) -0.0045(11) 0.0004(11) -0.0011(11)
C30B 0.0140(14) 0.0259(15) 0.0170(14) -0.0055(12) 0.0005(11) -0.0019(11)
C31B 0.0150(14) 0.0212(14) 0.0205(14) -0.0052(11) -0.0035(11) -0.0022(11)
C32B 0.0146(14) 0.0248(15) 0.0221(15) -0.0063(12) -0.0072(12) -0.0013(11)
C33B 0.0195(15) 0.0283(16) 0.0244(16) -0.0075(13) -0.0024(12) -0.0028(12)
C34B 0.0199(15) 0.0346(17) 0.0262(16) -0.0127(14) -0.0041(13) -0.0004(13)
C35B 0.0250(17) 0.0286(16) 0.0357(18) -0.0161(14) -0.0097(14) 0.0032(13)
C36B 0.0263(17) 0.0241(16) 0.0347(18) -0.0061(13) -0.0089(14) -0.0040(13)
C37B 0.0213(15) 0.0238(15) 0.0244(15) -0.0057(12) -0.0056(12) -0.0038(12)
C38B 0.0260(16) 0.0234(15) 0.0280(17) -0.0014(13) -0.0008(13) -0.0097(12)
C39B 0.0235(16) 0.0283(16) 0.0239(16) -0.0047(13) 0.0037(13) -0.0068(13)
C40B 0.0174(14) 0.0258(15) 0.0182(14) -0.0051(12) -0.0035(11) -0.0056(11)
C41B 0.0324(19) 0.040(2) 0.037(2) -0.0123(16) 0.0035(16) 0.0047(15)
C42 0.044(2) 0.039(2) 0.059(3) 0.001(2) -0.004(2) -0.0039(18)
C44 0.056(7) 0.027(5) 0.042(6) 0.005(5) 0.009(5) -0.004(5)
O6 0.042(3) 0.036(3) 0.044(3) -0.005(3) 0.009(3) -0.005(3)
C43 0.065(7) 0.044(6) 0.047(6) 0.007(5) -0.022(5) 0.005(5)

loop_
_atom_type_symbol
_atom_type_description
_atom_type_scat_dispersion_real
_atom_type_scat_dispersion_imag
_atom_type_scat_source
C C 0.0033 0.0016 'International Tables Vol C Tables 4.2.6.8 and 6.1.1.4'
H H 0.0000 0.0000 'International Tables Vol C Tables 4.2.6.8 and 6.1.1.4'
Cu Cu 0.3201 1.2651 'International Tables Vol C Tables 4.2.6.8 and 6.1.1.4'
N N 0.0061 0.0033 'International Tables Vol C Tables 4.2.6.8 and 6.1.1.4'
O O 0.0106 0.0060 'International Tables Vol C Tables 4.2.6.8 and 6.1.1.4'

loop_
_geom_angle_atom_site_label_1
_geom_angle_atom_site_label_2
_geom_angle_atom_site_label_3
_geom_angle
_geom_angle_site_symmetry_1
_geom_angle_site_symmetry_3
_geom_angle_publ_flag
O1A Cu1A O4A 148.24(10) . . ?
O1A Cu1A N1A 92.85(9) . . ?
O1A Cu1A N2A 91.99(9) . . ?
O4A Cu1A N1A 93.52(9) . . ?
O4A Cu1A N2A 92.65(9) . . ?
N2A Cu1A N1A 159.77(10) . . ?
C1A O1A Cu1A 123.82(19) . . ?
C18A O2A C17A 120.6(2) . . ?
C23A O3A C24A 119.8(2) . . ?
C40A O4A Cu1A 127.39(18) . . ?
C22A O5A C41A 116.9(2) . . ?
C11A N1A Cu1A 121.5(2) . . ?
C11A N1A C12A 118.6(2) . . ?
C12A N1A Cu1A 119.83(18) . . ?
C29A N2A Cu1A 117.93(18) . . ?
C30A N2A Cu1A 124.0(2) . . ?
C30A N2A C29A 118.0(2) . . ?
O1A C1A C2A 116.7(3) . . ?
O1A C1A C10A 124.8(3) . . ?
C10A C1A C2A 118.4(3) . . ?
C1A C2A H2A 119.1 . . ?
C3A C2A C1A 121.8(3) . . ?
C3A C2A H2A 119.1 . . ?
C2A C3A H3A 119.2 . . ?
C2A C3A C4A 121.6(3) . . ?
C4A C3A H3A 119.2 . . ?
C5A C4A C3A 121.2(3) . . ?
C5A C4A C9A 119.7(3) . . ?
C9A C4A C3A 119.0(3) . . ?
C4A C5A H5A 119.2 . . ?
C6A C5A C4A 121.6(3) . . ?
C6A C5A H5A 119.2 . . ?
C5A C6A H6A 120.2 . . ?
C5A C6A C7A 119.6(3) . . ?
C7A C6A H6A 120.2 . . ?
C6A C7A H7A 120.0 . . ?
C8A C7A C6A 120.1(3) . . ?
C8A C7A H7A 120.0 . . ?
C7A C8A H8A 119.1 . . ?
C7A C8A C9A 121.9(3) . . ?
C9A C8A H8A 119.1 . . ?
C4A C9A C10A 119.4(3) . . ?
C8A C9A C4A 117.1(3) . . ?
C8A C9A C10A 123.5(3) . . ?
C1A C10A C9A 119.5(3) . . ?
C1A C10A C11A 120.7(3) . . ?
C11A C10A C9A 119.2(3) . . ?
N1A C11A C10A 126.4(3) . . ?
N1A C11A H11A 116.8 . . ?
C10A C11A H11A 116.8 . . ?
C13A C12A N1A 123.3(3) . . ?
C17A C12A N1A 118.8(2) . . ?
C17A C12A C13A 117.9(3) . . ?
C12A C13A H13A 119.6 . . ?
C14A C13A C12A 120.8(3) . . ?
C14A C13A H13A 119.6 . . ?
C13A C14A H14A 119.8 . . ?
C15A C14A C13A 120.5(3) . . ?
C15A C14A H14A 119.8 . . ?
C14A C15A H15A 120.0 . . ?
C14A C15A C16A 120.0(3) . . ?
C16A C15A H15A 120.0 . . ?
C15A C16A H16A 120.3 . . ?
C15A C16A C17A 119.4(3) . . ?
C17A C16A H16A 120.3 . . ?
O2A C17A C12A 117.1(3) . . ?
O2A C17A C16A 121.2(3) . . ?
C12A C17A C16A 121.3(3) . . ?
O2A C18A C19A 124.7(3) . . ?
O2A C18A C23A 113.9(3) . . ?
C23A C18A C19A 121.0(3) . . ?
C18A C19A H19A 120.9 . . ?
C20A C19A C18A 118.2(3) . . ?
C20A C19A H19A 120.9 . . ?
C19A C20A H20A 119.2 . . ?
C21A C20A C19A 121.6(3) . . ?
C21A C20A H20A 119.2 . . ?
C20A C21A H21A 120.1 . . ?
C20A C21A C22A 119.9(3) . . ?
C22A C21A H21A 120.1 . . ?
O5A C22A C21A 125.9(3) . . ?
O5A C22A C23A 114.9(3) . . ?
C21A C22A C23A 119.2(3) . . ?
O3A C23A C22A 122.1(3) . . ?
C18A C23A O3A 117.8(3) . . ?
C18A C23A C22A 120.0(3) . . ?
O3A C24A C25A 114.7(3) . . ?
O3A C24A C29A 124.5(3) . . ?
C29A C24A C25A 120.6(3) . . ?
C24A C25A H25A 120.1 . . ?
C26A C25A C24A 119.7(3) . . ?
C26A C25A H25A 120.1 . . ?
C25A C26A H26A 119.6 . . ?
C25A C26A C27A 120.7(3) . . ?
C27A C26A H26A 119.6 . . ?
C26A C27A H27A 120.3 . . ?
C26A C27A C28A 119.4(3) . . ?
C28A C27A H27A 120.3 . . ?
C27A C28A H28A 119.6 . . ?
C27A C28A C29A 120.7(3) . . ?
C29A C28A H28A 119.6 . . ?
C24A C29A N2A 121.2(3) . . ?
C24A C29A C28A 118.9(3) . . ?
C28A C29A N2A 119.8(3) . . ?
N2A C30A H30A 116.5 . . ?
N2A C30A C31A 127.0(3) . . ?
C31A C30A H30A 116.5 . . ?
C30A C31A C32A 119.2(3) . . ?
C40A C31A C30A 121.5(3) . . ?
C40A C31A C32A 119.2(3) . . ?
C33A C32A C31A 123.2(3) . . ?
C37A C32A C31A 120.2(3) . . ?
C37A C32A C33A 116.5(3) . . ?
C32A C33A H33A 119.5 . . ?
C34A C33A C32A 121.0(3) . . ?
C34A C33A H33A 119.5 . . ?
C33A C34A H34A 119.1 . . ?
C33A C34A C35A 121.8(3) . . ?
C35A C34A H34A 119.1 . . ?
C34A C35A H35A 120.5 . . ?
C36A C35A C34A 119.0(3) . . ?
C36A C35A H35A 120.5 . . ?
C35A C36A H36A 119.8 . . ?
C35A C36A C37A 120.5(3) . . ?
C37A C36A H36A 119.8 . . ?
C32A C37A C38A 118.5(3) . . ?
C36A C37A C32A 121.1(3) . . ?
C36A C37A C38A 120.3(3) . . ?
C37A C38A H38A 119.3 . . ?
C39A C38A C37A 121.3(3) . . ?
C39A C38A H38A 119.3 . . ?
C38A C39A H39A 118.8 . . ?
C38A C39A C40A 122.3(3) . . ?
C40A C39A H39A 118.8 . . ?
O4A C40A C31A 124.9(3) . . ?
O4A C40A C39A 116.7(2) . . ?
C31A C40A C39A 118.4(3) . . ?
O5A C41A H41A 109.5 . . ?
O5A C41A H41B 109.5 . . ?
O5A C41A H41C 109.5 . . ?
H41A C41A H41B 109.5 . . ?
H41A C41A H41C 109.5 . . ?
H41B C41A H41C 109.5 . . ?
O1B Cu1B O4B 150.06(10) . . ?
O1B Cu1B N1B 92.98(10) . . ?
O1B Cu1B N2B 90.83(9) . . ?
O4B Cu1B N1B 92.67(9) . . ?
O4B Cu1B N2B 92.29(9) . . ?
N1B Cu1B N2B 162.96(10) . . ?
C1B O1B Cu1B 124.52(19) . . ?
C18B O2B C17B 121.4(2) . . ?
C23B O3B C24B 119.8(2) . . ?
C40B O4B Cu1B 127.39(19) . . ?
C22B O5B C41B 116.8(3) . . ?
C11B N1B Cu1B 122.2(2) . . ?
C11B N1B C12B 118.3(2) . . ?
C12B N1B Cu1B 119.46(19) . . ?
C29B N2B Cu1B 118.06(18) . . ?
C30B N2B Cu1B 123.4(2) . . ?
C30B N2B C29B 118.4(2) . . ?
O1B C1B C2B 116.8(3) . . ?
O1B C1B C10B 124.5(3) . . ?
C10B C1B C2B 118.6(3) . . ?
C1B C2B H2B 119.2 . . ?
C3B C2B C1B 121.6(3) . . ?
C3B C2B H2B 119.2 . . ?
C2B C3B H3B 119.1 . . ?
C2B C3B C4B 121.8(3) . . ?
C4B C3B H3B 119.1 . . ?
C5B C4B C3B 121.4(3) . . ?
C5B C4B C9B 120.0(3) . . ?
C9B C4B C3B 118.5(3) . . ?
C4B C5B H5B 119.4 . . ?
C6B C5B C4B 121.2(3) . . ?
C6B C5B H5B 119.4 . . ?
C5B C6B H6B 120.1 . . ?
C5B C6B C7B 119.8(3) . . ?
C7B C6B H6B 120.1 . . ?
C6B C7B H7B 119.7 . . ?
C8B C7B C6B 120.6(3) . . ?
C8B C7B H7B 119.7 . . ?
C7B C8B H8B 119.4 . . ?
C7B C8B C9B 121.2(3) . . ?
C9B C8B H8B 119.4 . . ?
C4B C9B C10B 119.7(3) . . ?
C8B C9B C4B 117.2(3) . . ?
C8B C9B C10B 123.0(3) . . ?
C1B C10B C9B 119.3(3) . . ?
C1B C10B C11B 121.3(3) . . ?
C11B C10B C9B 119.0(3) . . ?
N1B C11B C10B 125.8(3) . . ?
N1B C11B H11B 117.1 . . ?
C10B C11B H11B 117.1 . . ?
C13B C12B N1B 123.7(3) . . ?
C13B C12B C17B 117.7(3) . . ?
C17B C12B N1B 118.6(3) . . ?
C12B C13B H13B 119.5 . . ?
C14B C13B C12B 120.9(3) . . ?
C14B C13B H13B 119.5 . . ?
C13B C14B H14B 119.7 . . ?
C13B C14B C15B 120.5(3) . . ?
C15B C14B H14B 119.7 . . ?
C14B C15B H15B 120.1 . . ?
C14B C15B C16B 119.9(3) . . ?
C16B C15B H15B 120.1 . . ?
C15B C16B H16B 120.3 . . ?
C17B C16B C15B 119.5(3) . . ?
C17B C16B H16B 120.3 . . ?
O2B C17B C12B 116.1(3) . . ?
C16B C17B O2B 122.0(3) . . ?
C16B C17B C12B 121.5(3) . . ?
O2B C18B C19B 125.9(3) . . ?
C23B C18B O2B 113.0(2) . . ?
C23B C18B C19B 120.8(3) . . ?
C18B C19B H19B 120.7 . . ?
C20B C19B C18B 118.7(3) . . ?
C20B C19B H19B 120.7 . . ?
C19B C20B H20B 119.3 . . ?
C19B C20B C21B 121.5(3) . . ?
C21B C20B H20B 119.3 . . ?
C20B C21B H21B 120.1 . . ?
C20B C21B C22B 119.7(3) . . ?
C22B C21B H21B 120.1 . . ?
O5B C22B C21B 124.9(3) . . ?
O5B C22B C23B 115.8(3) . . ?
C21B C22B C23B 119.3(3) . . ?
O3B C23B C18B 118.0(3) . . ?
O3B C23B C22B 122.0(3) . . ?
C18B C23B C22B 119.9(3) . . ?
O3B C24B C25B 115.9(3) . . ?
O3B C24B C29B 123.4(3) . . ?
C25B C24B C29B 120.6(3) . . ?
C24B C25B H25B 120.0 . . ?
C26B C25B C24B 120.0(3) . . ?
C26B C25B H25B 120.0 . . ?
C25B C26B H26B 120.0 . . ?
C27B C26B C25B 119.9(3) . . ?
C27B C26B H26B 120.0 . . ?
C26B C27B H27B 119.8 . . ?
C26B C27B C28B 120.4(3) . . ?
C28B C27B H27B 119.8 . . ?
C27B C28B H28B 119.9 . . ?
C29B C28B C27B 120.2(3) . . ?
C29B C28B H28B 119.9 . . ?
C24B C29B N2B 119.9(3) . . ?
C28B C29B N2B 121.2(3) . . ?
C28B C29B C24B 118.8(3) . . ?
N2B C30B H30B 116.3 . . ?
N2B C30B C31B 127.3(3) . . ?
C31B C30B H30B 116.3 . . ?
C30B C31B C32B 118.9(3) . . ?
C40B C31B C30B 121.0(3) . . ?
C40B C31B C32B 119.8(3) . . ?
C33B C32B C31B 123.8(3) . . ?
C33B C32B C37B 116.7(3) . . ?
C37B C32B C31B 119.5(3) . . ?
C32B C33B H33B 119.2 . . ?
C34B C33B C32B 121.7(3) . . ?
C34B C33B H33B 119.2 . . ?
C33B C34B H34B 119.5 . . ?
C33B C34B C35B 120.9(3) . . ?
C35B C34B H34B 119.5 . . ?
C34B C35B H35B 120.4 . . ?
C36B C35B C34B 119.2(3) . . ?
C36B C35B H35B 120.4 . . ?
C35B C36B H36B 119.5 . . ?
C35B C36B C37B 120.9(3) . . ?
C37B C36B H36B 119.5 . . ?
C32B C37B C38B 118.9(3) . . ?
C36B C37B C32B 120.4(3) . . ?
C36B C37B C38B 120.7(3) . . ?
C37B C38B H38B 119.3 . . ?
C39B C38B C37B 121.4(3) . . ?
C39B C38B H38B 119.3 . . ?
C38B C39B H39B 118.9 . . ?
C38B C39B C40B 122.2(3) . . ?
C40B C39B H39B 118.9 . . ?
O4B C40B C31B 125.0(3) . . ?
O4B C40B C39B 117.0(3) . . ?
C31B C40B C39B 118.0(3) . . ?
O5B C41B H41D 109.5 . . ?
O5B C41B H41E 109.5 . . ?
O5B C41B H41F 109.5 . . ?
H41D C41B H41E 109.5 . . ?
H41D C41B H41F 109.5 . . ?
H41E C41B H41F 109.5 . . ?
H42A C42 H42B 111.1 . . ?
H42C C42 H42D 111.1 . . ?
C44 C42 H42A 122.1 . . ?
C44 C42 H42B 104.3 . . ?
O6 C42 H42C 88.5 . . ?
O6 C42 H42D 110.9 . . ?
C42 O6 C43 107.5(7) . . ?

loop_
_geom_bond_atom_site_label_1
_geom_bond_atom_site_label_2
_geom_bond_distance
_geom_bond_site_symmetry_2
_geom_bond_publ_flag
Cu1A O1A 1.898(2) . ?
Cu1A O4A 1.905(2) . ?
Cu1A N1A 1.961(2) . ?
Cu1A N2A 1.958(2) . ?
O1A C1A 1.293(4) . ?
O2A C17A 1.386(3) . ?
O2A C18A 1.382(4) . ?
O3A C23A 1.385(3) . ?
O3A C24A 1.389(3) . ?
O4A C40A 1.289(3) . ?
O5A C22A 1.358(4) . ?
O5A C41A 1.424(4) . ?
N1A C11A 1.301(4) . ?
N1A C12A 1.423(4) . ?
N2A C29A 1.440(4) . ?
N2A C30A 1.291(4) . ?
C1A C2A 1.437(4) . ?
C1A C10A 1.419(4) . ?
C2A H2A 0.9500 . ?
C2A C3A 1.345(5) . ?
C3A H3A 0.9500 . ?
C3A C4A 1.425(5) . ?
C4A C5A 1.410(4) . ?
C4A C9A 1.421(4) . ?
C5A H5A 0.9500 . ?
C5A C6A 1.366(5) . ?
C6A H6A 0.9500 . ?
C6A C7A 1.399(5) . ?
C7A H7A 0.9500 . ?
C7A C8A 1.381(4) . ?
C8A H8A 0.9500 . ?
C8A C9A 1.416(4) . ?
C9A C10A 1.453(4) . ?
C10A C11A 1.431(4) . ?
C11A H11A 0.9500 . ?
C12A C13A 1.394(4) . ?
C12A C17A 1.393(4) . ?
C13A H13A 0.9500 . ?
C13A C14A 1.385(4) . ?
C14A H14A 0.9500 . ?
C14A C15A 1.379(5) . ?
C15A H15A 0.9500 . ?
C15A C16A 1.382(4) . ?
C16A H16A 0.9500 . ?
C16A C17A 1.396(4) . ?
C18A C19A 1.396(4) . ?
C18A C23A 1.383(4) . ?
C19A H19A 0.9500 . ?
C19A C20A 1.385(4) . ?
C20A H20A 0.9500 . ?
C20A C21A 1.383(4) . ?
C21A H21A 0.9500 . ?
C21A C22A 1.394(4) . ?
C22A C23A 1.396(4) . ?
C24A C25A 1.391(4) . ?
C24A C29A 1.390(4) . ?
C25A H25A 0.9500 . ?
C25A C26A 1.379(4) . ?
C26A H26A 0.9500 . ?
C26A C27A 1.382(5) . ?
C27A H27A 0.9500 . ?
C27A C28A 1.392(4) . ?
C28A H28A 0.9500 . ?
C28A C29A 1.393(4) . ?
C30A H30A 0.9500 . ?
C30A C31A 1.429(4) . ?
C31A C32A 1.453(4) . ?
C31A C40A 1.426(4) . ?
C32A C33A 1.418(4) . ?
C32A C37A 1.416(4) . ?
C33A H33A 0.9500 . ?
C33A C34A 1.369(5) . ?
C34A H34A 0.9500 . ?
C34A C35A 1.390(5) . ?
C35A H35A 0.9500 . ?
C35A C36A 1.371(5) . ?
C36A H36A 0.9500 . ?
C36A C37A 1.404(4) . ?
C37A C38A 1.437(4) . ?
C38A H38A 0.9500 . ?
C38A C39A 1.348(4) . ?
C39A H39A 0.9500 . ?
C39A C40A 1.432(4) . ?
C41A H41A 0.9800 . ?
C41A H41B 0.9800 . ?
C41A H41C 0.9800 . ?
Cu1B O1B 1.898(2) . ?
Cu1B O4B 1.914(2) . ?
Cu1B N1B 1.958(2) . ?
Cu1B N2B 1.962(2) . ?
O1B C1B 1.296(4) . ?
O2B C17B 1.390(3) . ?
O2B C18B 1.385(3) . ?
O3B C23B 1.380(3) . ?
O3B C24B 1.386(4) . ?
O4B C40B 1.289(3) . ?
O5B C22B 1.366(4) . ?
O5B C41B 1.429(4) . ?
N1B C11B 1.302(4) . ?
N1B C12B 1.427(4) . ?
N2B C29B 1.438(4) . ?
N2B C30B 1.297(4) . ?
C1B C2B 1.434(4) . ?
C1B C10B 1.420(4) . ?
C2B H2B 0.9500 . ?
C2B C3B 1.351(5) . ?
C3B H3B 0.9500 . ?
C3B C4B 1.426(5) . ?
C4B C5B 1.407(5) . ?
C4B C9B 1.424(4) . ?
C5B H5B 0.9500 . ?
C5B C6B 1.363(5) . ?
C6B H6B 0.9500 . ?
C6B C7B 1.397(5) . ?
C7B H7B 0.9500 . ?
C7B C8B 1.378(5) . ?
C8B H8B 0.9500 . ?
C8B C9B 1.421(4) . ?
C9B C10B 1.452(4) . ?
C10B C11B 1.433(4) . ?
C11B H11B 0.9500 . ?
C12B C13B 1.396(4) . ?
C12B C17B 1.403(4) . ?
C13B H13B 0.9500 . ?
C13B C14B 1.379(4) . ?
C14B H14B 0.9500 . ?
C14B C15B 1.384(5) . ?
C15B H15B 0.9500 . ?
C15B C16B 1.388(5) . ?
C16B H16B 0.9500 . ?
C16B C17B 1.383(4) . ?
C18B C19B 1.391(4) . ?
C18B C23B 1.384(4) . ?
C19B H19B 0.9500 . ?
C19B C20B 1.382(5) . ?
C20B H20B 0.9500 . ?
C20B C21B 1.386(5) . ?
C21B H21B 0.9500 . ?
C21B C22B 1.387(4) . ?
C22B C23B 1.404(4) . ?
C24B C25B 1.390(4) . ?
C24B C29B 1.393(4) . ?
C25B H25B 0.9500 . ?
C25B C26B 1.381(5) . ?
C26B H26B 0.9500 . ?
C26B C27B 1.375(5) . ?
C27B H27B 0.9500 . ?
C27B C28B 1.393(5) . ?
C28B H28B 0.9500 . ?
C28B C29B 1.388(4) . ?
C30B H30B 0.9500 . ?
C30B C31B 1.428(4) . ?
C31B C32B 1.451(4) . ?
C31B C40B 1.425(4) . ?
C32B C33B 1.413(4) . ?
C32B C37B 1.421(4) . ?
C33B H33B 0.9500 . ?
C33B C34B 1.376(4) . ?
C34B H34B 0.9500 . ?
C34B C35B 1.399(5) . ?
C35B H35B 0.9500 . ?
C35B C36B 1.367(5) . ?
C36B H36B 0.9500 . ?
C36B C37B 1.414(4) . ?
C37B C38B 1.430(4) . ?
C38B H38B 0.9500 . ?
C38B C39B 1.349(4) . ?
C39B H39B 0.9500 . ?
C39B C40B 1.437(4) . ?
C41B H41D 0.9800 . ?
C41B H41E 0.9800 . ?
C41B H41F 0.9800 . ?
C42 H42A 1.0529 . ?
C42 H42B 1.0619 . ?
C42 H42C 1.0529 . ?
C42 H42D 1.0619 . ?
C42 C44 1.563(14) . ?
C42 O6 1.430(7) . ?
O6 C43 1.436(10) . ?

loop_
_geom_torsion_atom_site_label_1
_geom_torsion_atom_site_label_2
_geom_torsion_atom_site_label_3
_geom_torsion_atom_site_label_4
_geom_torsion
_geom_torsion_site_symmetry_1
_geom_torsion_site_symmetry_2
_geom_torsion_site_symmetry_3
_geom_torsion_site_symmetry_4
_geom_torsion_publ_flag
Cu1A O1A C1A C2A 162.5(2) . . . . ?
Cu1A O1A C1A C10A -20.0(4) . . . . ?
Cu1A O4A C40A C31A -9.5(4) . . . . ?
Cu1A O4A C40A C39A 171.3(2) . . . . ?
Cu1A N1A C11A C10A 1.1(4) . . . . ?
Cu1A N1A C12A C13A 150.3(2) . . . . ?
Cu1A N1A C12A C17A -29.2(3) . . . . ?
Cu1A N2A C29A C24A -77.3(3) . . . . ?
Cu1A N2A C29A C28A 98.3(3) . . . . ?
Cu1A N2A C30A C31A 7.3(4) . . . . ?
O1A C1A C2A C3A -177.6(3) . . . . ?
O1A C1A C10A C9A 177.4(3) . . . . ?
O1A C1A C10A C11A -10.7(5) . . . . ?
O2A C18A C19A C20A -174.3(3) . . . . ?
O2A C18A C23A O3A -8.4(4) . . . . ?
O2A C18A C23A C22A 174.2(3) . . . . ?
O3A C24A C25A C26A 176.8(3) . . . . ?
O3A C24A C29A N2A -1.1(4) . . . . ?
O3A C24A C29A C28A -176.8(3) . . . . ?
O4A Cu1A O1A C1A -69.8(3) . . . . ?
O5A C22A C23A O3A 5.6(4) . . . . ?
O5A C22A C23A C18A -177.2(3) . . . . ?
N1A Cu1A O1A C1A 31.6(2) . . . . ?
N1A C12A C13A C14A 178.0(3) . . . . ?
N1A C12A C17A O2A -3.5(4) . . . . ?
N1A C12A C17A C16A -176.5(3) . . . . ?
N2A Cu1A O1A C1A -168.1(2) . . . . ?
N2A C30A C31A C32A -179.6(3) . . . . ?
N2A C30A C31A C40A 5.3(5) . . . . ?
C1A C2A C3A C4A -0.8(5) . . . . ?
C1A C10A C11A N1A 20.8(5) . . . . ?
C2A C1A C10A C9A -5.1(4) . . . . ?
C2A C1A C10A C11A 166.7(3) . . . . ?
C2A C3A C4A C5A 179.7(3) . . . . ?
C2A C3A C4A C9A -2.7(5) . . . . ?
C3A C4A C5A C6A 177.6(3) . . . . ?
C3A C4A C9A C8A -178.8(3) . . . . ?
C3A C4A C9A C10A 2.2(4) . . . . ?
C4A C5A C6A C7A 0.5(5) . . . . ?
C4A C9A C10A C1A 1.7(4) . . . . ?
C4A C9A C10A C11A -170.2(3) . . . . ?
C5A C4A C9A C8A -1.2(4) . . . . ?
C5A C4A C9A C10A 179.8(3) . . . . ?
C5A C6A C7A C8A 0.2(5) . . . . ?
C6A C7A C8A C9A -1.4(5) . . . . ?
C7A C8A C9A C4A 1.8(4) . . . . ?
C7A C8A C9A C10A -179.2(3) . . . . ?
C8A C9A C10A C1A -177.2(3) . . . . ?
C8A C9A C10A C11A 10.8(4) . . . . ?
C9A C4A C5A C6A 0.1(5) . . . . ?
C9A C10A C11A N1A -167.4(3) . . . . ?
C10A C1A C2A C3A 4.7(5) . . . . ?
C11A N1A C12A C13A -31.8(4) . . . . ?
C11A N1A C12A C17A 148.7(3) . . . . ?
C12A N1A C11A C10A -176.8(3) . . . . ?
C12A C13A C14A C15A 0.4(5) . . . . ?
C13A C12A C17A O2A 176.9(3) . . . . ?
C13A C12A C17A C16A 4.0(4) . . . . ?
C13A C14A C15A C16A 0.3(5) . . . . ?
C14A C15A C16A C17A 1.1(5) . . . . ?
C15A C16A C17A O2A -176.0(3) . . . . ?
C15A C16A C17A C12A -3.4(5) . . . . ?
C17A O2A C18A C19A -16.5(4) . . . . ?
C17A O2A C18A C23A 169.9(3) . . . . ?
C17A C12A C13A C14A -2.5(4) . . . . ?
C18A O2A C17A C12A 133.4(3) . . . . ?
C18A O2A C17A C16A -53.6(4) . . . . ?
C18A C19A C20A C21A 1.3(5) . . . . ?
C19A C18A C23A O3A 177.6(3) . . . . ?
C19A C18A C23A C22A 0.3(4) . . . . ?
C19A C20A C21A C22A -0.8(5) . . . . ?
C20A C21A C22A O5A 177.1(3) . . . . ?
C20A C21A C22A C23A 0.0(5) . . . . ?
C21A C22A C23A O3A -177.0(3) . . . . ?
C21A C22A C23A C18A 0.3(4) . . . . ?
C23A O3A C24A C25A 147.9(3) . . . . ?
C23A O3A C24A C29A -36.5(4) . . . . ?
C23A C18A C19A C20A -1.0(5) . . . . ?
C24A O3A C23A C18A 116.1(3) . . . . ?
C24A O3A C23A C22A -66.6(4) . . . . ?
C24A C25A C26A C27A 0.5(5) . . . . ?
C25A C24A C29A N2A 174.4(3) . . . . ?
C25A C24A C29A C28A -1.4(4) . . . . ?
C25A C26A C27A C28A -1.6(5) . . . . ?
C26A C27A C28A C29A 1.3(5) . . . . ?
C27A C28A C29A N2A -175.5(3) . . . . ?
C27A C28A C29A C24A 0.2(5) . . . . ?
C29A N2A C30A C31A -175.6(3) . . . . ?
C29A C24A C25A C26A 1.0(5) . . . . ?
C30A N2A C29A C24A 105.4(3) . . . . ?
C30A N2A C29A C28A -78.9(4) . . . . ?
C30A C31A C32A C33A 3.7(4) . . . . ?
C30A C31A C32A C37A -176.1(3) . . . . ?
C30A C31A C40A O4A -4.5(4) . . . . ?
C30A C31A C40A C39A 174.8(3) . . . . ?
C31A C32A C33A C34A -179.4(3) . . . . ?
C31A C32A C37A C36A 180.0(3) . . . . ?
C31A C32A C37A C38A 1.4(4) . . . . ?
C32A C31A C40A O4A -179.6(3) . . . . ?
C32A C31A C40A C39A -0.4(4) . . . . ?
C32A C33A C34A C35A -0.4(6) . . . . ?
C32A C37A C38A C39A -0.8(4) . . . . ?
C33A C32A C37A C36A 0.2(4) . . . . ?
C33A C32A C37A C38A -178.4(3) . . . . ?
C33A C34A C35A C36A -0.1(6) . . . . ?
C34A C35A C36A C37A 0.7(5) . . . . ?
C35A C36A C37A C32A -0.7(5) . . . . ?
C35A C36A C37A C38A 177.8(3) . . . . ?
C36A C37A C38A C39A -179.4(3) . . . . ?
C37A C32A C33A C34A 0.4(5) . . . . ?
C37A C38A C39A C40A -0.4(5) . . . . ?
C38A C39A C40A O4A -179.7(3) . . . . ?
C38A C39A C40A C31A 1.0(5) . . . . ?
C40A C31A C32A C33A 179.0(3) . . . . ?
C40A C31A C32A C37A -0.8(4) . . . . ?
C41A O5A C22A C21A 7.6(5) . . . . ?
C41A O5A C22A C23A -175.2(3) . . . . ?
Cu1B O1B C1B C2B 165.3(2) . . . . ?
Cu1B O1B C1B C10B -15.9(4) . . . . ?
Cu1B O4B C40B C31B -6.1(4) . . . . ?
Cu1B O4B C40B C39B 175.3(2) . . . . ?
Cu1B N1B C11B C10B 2.3(4) . . . . ?
Cu1B N1B C12B C13B 149.0(2) . . . . ?
Cu1B N1B C12B C17B -29.4(3) . . . . ?
Cu1B N2B C29B C24B -70.3(3) . . . . ?
Cu1B N2B C29B C28B 106.1(3) . . . . ?
Cu1B N2B C30B C31B 10.3(4) . . . . ?
O1B C1B C2B C3B -176.1(3) . . . . ?
O1B C1B C10B C9B 174.0(3) . . . . ?
O1B C1B C10B C11B -13.0(5) . . . . ?
O2B C18B C19B C20B -174.4(3) . . . . ?
O2B C18B C23B O3B -10.1(4) . . . . ?
O2B C18B C23B C22B 172.6(3) . . . . ?
O3B C24B C25B C26B 178.9(3) . . . . ?
O3B C24B C29B N2B -3.1(4) . . . . ?
O3B C24B C29B C28B -179.5(3) . . . . ?
O4B Cu1B O1B C1B -72.0(3) . . . . ?
O5B C22B C23B O3B 6.1(4) . . . . ?
O5B C22B C23B C18B -176.7(3) . . . . ?
N1B Cu1B O1B C1B 28.6(3) . . . . ?
N1B C12B C13B C14B -179.1(3) . . . . ?
N1B C12B C17B O2B -6.5(4) . . . . ?
N1B C12B C17B C16B -178.9(3) . . . . ?
N2B Cu1B O1B C1B -168.0(2) . . . . ?
N2B C30B C31B C32B -179.6(3) . . . . ?
N2B C30B C31B C40B 6.9(5) . . . . ?
C1B C2B C3B C4B 0.3(5) . . . . ?
C1B C10B C11B N1B 20.1(5) . . . . ?
C2B C1B C10B C9B -7.2(4) . . . . ?
C2B C1B C10B C11B 165.8(3) . . . . ?
C2B C3B C4B C5B 174.4(3) . . . . ?
C2B C3B C4B C9B -3.3(5) . . . . ?
C3B C4B C5B C6B -178.2(3) . . . . ?
C3B C4B C9B C8B 177.5(3) . . . . ?
C3B C4B C9B C10B 0.9(4) . . . . ?
C4B C5B C6B C7B 0.8(5) . . . . ?
C4B C9B C10B C1B 4.3(4) . . . . ?
C4B C9B C10B C11B -168.8(3) . . . . ?
C5B C4B C9B C8B -0.3(4) . . . . ?
C5B C4B C9B C10B -176.8(3) . . . . ?
C5B C6B C7B C8B -0.1(6) . . . . ?
C6B C7B C8B C9B -0.7(5) . . . . ?
C7B C8B C9B C4B 0.9(5) . . . . ?
C7B C8B C9B C10B 177.3(3) . . . . ?
C8B C9B C10B C1B -172.1(3) . . . . ?
C8B C9B C10B C11B 14.8(4) . . . . ?
C9B C4B C5B C6B -0.5(5) . . . . ?
C9B C10B C11B N1B -166.9(3) . . . . ?
C10B C1B C2B C3B 5.0(5) . . . . ?
C11B N1B C12B C13B -29.7(4) . . . . ?
C11B N1B C12B C17B 151.9(3) . . . . ?
C12B N1B C11B C10B -179.1(3) . . . . ?
C12B C13B C14B C15B -0.4(5) . . . . ?
C13B C12B C17B O2B 175.0(2) . . . . ?
C13B C12B C17B C16B 2.5(4) . . . . ?
C13B C14B C15B C16B -0.3(5) . . . . ?
C14B C15B C16B C17B 2.1(5) . . . . ?
C15B C16B C17B O2B -175.3(3) . . . . ?
C15B C16B C17B C12B -3.3(5) . . . . ?
C17B O2B C18B C19B -10.0(4) . . . . ?
C17B O2B C18B C23B 176.3(3) . . . . ?
C17B C12B C13B C14B -0.7(4) . . . . ?
C18B O2B C17B C12B 137.8(3) . . . . ?
C18B O2B C17B C16B -49.8(4) . . . . ?
C18B C19B C20B C21B 2.5(5) . . . . ?
C19B C18B C23B O3B 175.9(3) . . . . ?
C19B C18B C23B C22B -1.4(5) . . . . ?
C19B C20B C21B C22B -1.2(5) . . . . ?
C20B C21B C22B O5B 177.9(3) . . . . ?
C20B C21B C22B C23B -1.5(5) . . . . ?
C21B C22B C23B O3B -174.4(3) . . . . ?
C21B C22B C23B C18B 2.8(4) . . . . ?
C23B O3B C24B C25B 142.5(3) . . . . ?
C23B O3B C24B C29B -40.4(4) . . . . ?
C23B C18B C19B C20B -1.2(5) . . . . ?
C24B O3B C23B C18B 124.8(3) . . . . ?
C24B O3B C23B C22B -58.0(4) . . . . ?
C24B C25B C26B C27B 0.1(5) . . . . ?
C25B C24B C29B N2B 173.9(3) . . . . ?
C25B C24B C29B C28B -2.6(4) . . . . ?
C25B C26B C27B C28B -1.0(5) . . . . ?
C26B C27B C28B C29B 0.1(5) . . . . ?
C27B C28B C29B N2B -174.7(3) . . . . ?
C27B C28B C29B C24B 1.7(4) . . . . ?
C29B N2B C30B C31B -173.5(3) . . . . ?
C29B C24B C25B C26B 1.7(5) . . . . ?
C30B N2B C29B C24B 113.3(3) . . . . ?
C30B N2B C29B C28B -70.3(4) . . . . ?
C30B C31B C32B C33B 12.8(4) . . . . ?
C30B C31B C32B C37B -168.4(3) . . . . ?
C30B C31B C40B O4B -9.5(4) . . . . ?
C30B C31B C40B C39B 169.2(3) . . . . ?
C31B C32B C33B C34B -177.5(3) . . . . ?
C31B C32B C37B C36B 177.2(3) . . . . ?
C31B C32B C37B C38B -3.2(4) . . . . ?
C32B C31B C40B O4B 177.0(3) . . . . ?
C32B C31B C40B C39B -4.3(4) . . . . ?
C32B C33B C34B C35B -0.3(5) . . . . ?
C32B C37B C38B C39B 0.4(5) . . . . ?
C33B C32B C37B C36B -3.9(4) . . . . ?
C33B C32B C37B C38B 175.6(3) . . . . ?
C33B C34B C35B C36B -2.9(5) . . . . ?
C34B C35B C36B C37B 2.6(5) . . . . ?
C35B C36B C37B C32B 0.9(5) . . . . ?
C35B C36B C37B C38B -178.7(3) . . . . ?
C36B C37B C38B C39B 180.0(3) . . . . ?
C37B C32B C33B C34B 3.7(4) . . . . ?
C37B C38B C39B C40B 0.4(5) . . . . ?
C38B C39B C40B O4B -179.7(3) . . . . ?
C38B C39B C40B C31B 1.5(5) . . . . ?
C40B C31B C32B C33B -173.6(3) . . . . ?
C40B C31B C32B C37B 5.2(4) . . . . ?
C41B O5B C22B C21B -7.9(4) . . . . ?
C41B O5B C22B C23B 171.5(3) . . . . ?
